data_2215910
loop_
_publ_author_name
'Liang-zhong Xu'
'Guang-Wei An'
'Xu-Dong Yang'
'Xu Yi'

_publ_section_title
;
 1-Hydroxycyclohexanecarboxylic acid
;
_journal_coeditor_code FL2157
_journal_issue 11
_journal_name_full 'Acta Crystallographica Section E'
_journal_page_first o4213
_journal_page_last o4213
_journal_paper_doi 10.1107/S1600536807046351
_journal_volume 63
_journal_year 2007
_chemical_formula_iupac 'C7 H12 O3'
_chemical_formula_moiety 'C7 H12 O3'
_chemical_formula_sum 'C7 H12 O3'
_chemical_formula_weight 144.17
_chemical_name_systematic
;
1-Hydroxycyclohexanecarboxylic acid
;
_space_group_IT_number 14
_symmetry_cell_setting monoclinic
_symmetry_space_group_name_Hall '-P 2ybc'
_symmetry_space_group_name_H-M 'P 1 21/c 1'
_atom_sites_solution_hydrogens geom
_atom_sites_solution_primary direct
_atom_sites_solution_secondary difmap
_audit_creation_method SHELXL-97
_cell_angle_alpha 90.00
_cell_angle_beta 104.97(3)
_cell_angle_gamma 90.00
_cell_formula_units_Z 4
_cell_length_a 11.790(2)
_cell_length_b 6.7956(14)
_cell_length_c 9.6100(19)
_cell_measurement_reflns_used 6207
_cell_measurement_temperature 153(2)
_cell_measurement_theta_max 54.98
_cell_measurement_theta_min 6.00
_cell_volume 743.8(3)
_computing_cell_refinement 'RAPID-AUTO (Rigaku, 2004)'
_computing_data_collection 'RAPID-AUTO (Rigaku, 2004)'
_computing_data_reduction 'RAPID-AUTO (Rigaku, 2004)'
_computing_molecular_graphics 'SHELXTL (Sheldrick, 2001)'
_computing_publication_material 'SHELXTL (Sheldrick, 2001)'
_computing_structure_refinement 'SHELXTL (Sheldrick, 2001)'
_computing_structure_solution 'SHELXTL (Sheldrick, 2001)'
_diffrn_ambient_temperature 153(2)
_diffrn_measured_fraction_theta_full 0.999
_diffrn_measured_fraction_theta_max 0.999
_diffrn_measurement_device_type 'Rigaku R-AXIS RAPID IP area-detector'
_diffrn_measurement_method \w
_diffrn_radiation_monochromator graphite
_diffrn_radiation_source 'Rotating Anode'
_diffrn_radiation_type MoK\a
_diffrn_radiation_wavelength 0.71073
_diffrn_reflns_av_R_equivalents 0.0215
_diffrn_reflns_av_sigmaI/netI 0.0180
_diffrn_reflns_limit_h_max 13
_diffrn_reflns_limit_h_min -14
_diffrn_reflns_limit_k_max 8
_diffrn_reflns_limit_k_min -7
_diffrn_reflns_limit_l_max 11
_diffrn_reflns_limit_l_min -11
_diffrn_reflns_number 5504
_diffrn_reflns_theta_full 25.00
_diffrn_reflns_theta_max 25.00
_diffrn_reflns_theta_min 3.49
_diffrn_standards_decay_% 0
_diffrn_standards_number 0
_exptl_absorpt_coefficient_mu 0.100
_exptl_absorpt_correction_T_max 0.9913
_exptl_absorpt_correction_T_min 0.9173
_exptl_absorpt_correction_type multi-scan
_exptl_absorpt_process_details '(ABSCOR; Higashi, 1995)'
_exptl_crystal_colour colorless
_exptl_crystal_density_diffrn 1.287
_exptl_crystal_density_method 'not measured'
_exptl_crystal_description Platelte
_exptl_crystal_F_000 312
_exptl_crystal_size_max 0.24
_exptl_crystal_size_mid 0.13
_exptl_crystal_size_min 0.09
_refine_diff_density_max 0.303
_refine_diff_density_min -0.171
_refine_ls_extinction_coef 0.066(6)
_refine_ls_extinction_expression Fc^*^=kFc[1+0.001xFc^2^\l^3^/sin(2\q)]^-1/4^
_refine_ls_extinction_method 'SHELXTL (Sheldrick, 2001)'
_refine_ls_goodness_of_fit_ref 1.084
_refine_ls_hydrogen_treatment mixed
_refine_ls_matrix_type full
_refine_ls_number_parameters 100
_refine_ls_number_reflns 1303
_refine_ls_number_restraints 0
_refine_ls_restrained_S_all 1.084
_refine_ls_R_factor_all 0.0335
_refine_ls_R_factor_gt 0.0319
_refine_ls_shift/su_max 0.000
_refine_ls_shift/su_mean 0.000
_refine_ls_structure_factor_coef Fsqd
_refine_ls_weighting_details 'calc w=1/[\s^2^(Fo^2^)+(0.0381P)^2^+0.2366P] where P=(Fo^2^+2Fc^2^)/3'
_refine_ls_weighting_scheme calc
_refine_ls_wR_factor_gt 0.0807
_refine_ls_wR_factor_ref 0.0819
_reflns_number_gt 1230
_reflns_number_total 1303
_reflns_threshold_expression I>2\s(I)
_cod_data_source_file fl2157.cif
_cod_data_source_block I
_cod_depositor_comments
;
The following automatic conversions were performed:
'_symmetry_cell_setting' value 'Monoclinic' changed to 'monoclinic'
according to '/home/saulius/struct/CIF-dictionaries/cif_core.dic'
dictionary named 'cif_core.dic' version 2.4.1 from 2010-06-29.

Automatic conversion script
Id: cif_fix_enum 1527 2010-12-29 10:47:43Z saulius 

The following automatic conversions were performed:

'_symmetry_cell_setting' value 'Monoclinic' changed to 'monoclinic'
according to /home/saulius/struct/CIF-dictionaries/cif_core.dic
dictionary named 'cif_core.dic' version 2.4.1 from 2010-06-29.

Automatic conversion script
Id: cif_fix_values 1715 2011-07-08 13:25:40Z adriana 
;
_cod_original_sg_symbol_H-M 'P 21/c'
_cod_database_code 2215910
_cod_database_fobs_code 2215910

loop_
_symmetry_equiv_pos_as_xyz
'x, y, z'
'-x, y+1/2, -z+1/2'
'-x, -y, -z'
'x, -y-1/2, z-1/2'

loop_
_atom_site_type_symbol
_atom_site_label
_atom_site_fract_x
_atom_site_fract_y
_atom_site_fract_z
_atom_site_U_iso_or_equiv
_atom_site_adp_type
_atom_site_calc_flag
_atom_site_refinement_flags
_atom_site_occupancy
O O1 0.55406(8) 0.26866(14) 0.84780(10) 0.0378(3) Uani d . 1
O O2 0.68200(8) 0.19056(14) 1.05494(9) 0.0345(3) Uani d . 1
O O3 0.64115(7) 0.00027(11) 0.69790(7) 0.0205(2) Uani d . 1
C C1 0.69002(9) -0.18621(16) 0.92350(11) 0.0207(3) Uani d . 1
H H1A 0.7201 -0.1693 1.0289 0.025 Uiso calc R 1
H H1B 0.6071 -0.2288 0.9036 0.025 Uiso calc R 1
C C2 0.76114(11) -0.34585(17) 0.87291(12) 0.0275(3) Uani d . 1
H H2A 0.7238 -0.3777 0.7708 0.033 Uiso calc R 1
H H2B 0.7610 -0.4666 0.9305 0.033 Uiso calc R 1
C C3 0.88760(11) -0.28039(19) 0.88789(14) 0.0319(3) Uani d . 1
H H3B 0.9280 -0.2644 0.9912 0.038 Uiso calc R 1
H H3C 0.9295 -0.3832 0.8477 0.038 Uiso calc R 1
C C4 0.89215(10) -0.08660(19) 0.80944(12) 0.0279(3) Uani d . 1
H H4A 0.8585 -0.1058 0.7048 0.033 Uiso calc R 1
H H4B 0.9749 -0.0449 0.8248 0.033 Uiso calc R 1
C C5 0.82369(9) 0.07401(17) 0.86368(11) 0.0218(3) Uani d . 1
H H5A 0.8249 0.1961 0.8078 0.026 Uiso calc R 1
H H5B 0.8622 0.1023 0.9661 0.026 Uiso calc R 1
C C6 0.69590(9) 0.01196(15) 0.84904(11) 0.0179(3) Uani d . 1
C C7 0.63451(9) 0.17070(16) 0.91563(11) 0.0213(3) Uani d . 1
H H2C 0.6523(17) 0.298(3) 1.090(2) 0.063(5) Uiso d . 1
H H3A 0.5775(15) -0.064(3) 0.6839(16) 0.041(4) Uiso d . 1

loop_
_atom_site_aniso_label
_atom_site_aniso_U_11
_atom_site_aniso_U_22
_atom_site_aniso_U_33
_atom_site_aniso_U_12
_atom_site_aniso_U_13
_atom_site_aniso_U_23
O1 0.0331(5) 0.0437(6) 0.0301(5) 0.0181(4) -0.0035(4) -0.0052(4)
O2 0.0483(6) 0.0328(5) 0.0179(4) 0.0178(4) 0.0004(4) -0.0057(4)
O3 0.0233(4) 0.0233(4) 0.0126(4) -0.0060(3) 0.0008(3) 0.0005(3)
C1 0.0258(6) 0.0211(6) 0.0149(5) -0.0019(4) 0.0048(4) 0.0016(4)
C2 0.0427(7) 0.0193(6) 0.0212(6) 0.0014(5) 0.0096(5) -0.0001(4)
C3 0.0363(7) 0.0307(7) 0.0317(7) 0.0118(5) 0.0140(5) 0.0018(5)
C4 0.0244(6) 0.0362(7) 0.0244(6) 0.0014(5) 0.0090(5) 0.0008(5)
C5 0.0209(6) 0.0229(6) 0.0195(5) -0.0038(4) 0.0013(4) 0.0007(4)
C6 0.0204(5) 0.0195(6) 0.0120(5) -0.0010(4) 0.0010(4) -0.0005(4)
C7 0.0222(5) 0.0212(6) 0.0188(5) -0.0008(4) 0.0021(4) -0.0003(4)

loop_
_atom_type_symbol
_atom_type_description
_atom_type_scat_dispersion_real
_atom_type_scat_dispersion_imag
_atom_type_scat_source
C C 0.0033 0.0016 'International Tables Vol C Tables 4.2.6.8 and 6.1.1.4'
H H 0.0000 0.0000 'International Tables Vol C Tables 4.2.6.8 and 6.1.1.4'
O O 0.0106 0.0060 'International Tables Vol C Tables 4.2.6.8 and 6.1.1.4'

loop_
_geom_angle_atom_site_label_1
_geom_angle_atom_site_label_2
_geom_angle_atom_site_label_3
_geom_angle
C7 O2 H2C 110.9(12)
C6 O3 H3A 109.8(10)
C2 C1 C6 112.38(9)
C2 C1 H1A 109.1
C6 C1 H1A 109.1
C2 C1 H1B 109.1
C6 C1 H1B 109.1
H1A C1 H1B 107.9
C1 C2 C3 111.50(10)
C1 C2 H2A 109.3
C3 C2 H2A 109.3
C1 C2 H2B 109.3
C3 C2 H2B 109.3
H2A C2 H2B 108.0
C4 C3 C2 111.30(10)
C4 C3 H3B 109.4
C2 C3 H3B 109.4
C4 C3 H3C 109.4
C2 C3 H3C 109.4
H3B C3 H3C 108.0
C3 C4 C5 111.05(9)
C3 C4 H4A 109.4
C5 C4 H4A 109.4
C3 C4 H4B 109.4
C5 C4 H4B 109.4
H4A C4 H4B 108.0
C4 C5 C6 111.41(9)
C4 C5 H5A 109.3
C6 C5 H5A 109.3
C4 C5 H5B 109.3
C6 C5 H5B 109.3
H5A C5 H5B 108.0
O3 C6 C7 109.02(8)
O3 C6 C1 111.20(8)
C7 C6 C1 109.92(9)
O3 C6 C5 106.42(9)
C7 C6 C5 109.11(9)
C1 C6 C5 111.08(9)
O1 C7 O2 124.20(11)
O1 C7 C6 123.77(10)
O2 C7 C6 112.01(9)

loop_
_geom_bond_atom_site_label_1
_geom_bond_atom_site_label_2
_geom_bond_distance
O1 C7 1.2034(14)
O2 C7 1.3178(14)
O2 H2C 0.91(2)
O3 C6 1.4311(13)
O3 H3A 0.848(18)
C1 C2 1.5254(16)
C1 C6 1.5349(14)
C1 H1A 0.9900
C1 H1B 0.9900
C2 C3 1.5266(18)
C2 H2A 0.9900
C2 H2B 0.9900
C3 C4 1.5252(17)
C3 H3B 0.9900
C3 H3C 0.9900
C4 C5 1.5270(17)
C4 H4A 0.9900
C4 H4B 0.9900
C5 C6 1.5356(15)
C5 H5A 0.9900
C5 H5B 0.9900
C6 C7 1.5285(15)

loop_
_geom_hbond_atom_site_label_D
_geom_hbond_atom_site_label_H
_geom_hbond_atom_site_label_A
_geom_hbond_site_symmetry_A
_geom_hbond_distance_DH
_geom_hbond_distance_HA
_geom_hbond_distance_DA
_geom_hbond_angle_DHA
O2 H2C O3 4_566 0.91(2) 1.74(2) 2.6221(12) 161.0(18)
O3 H3A O1 2_646 0.848(18) 1.885(18) 2.7285(12) 173.6(16)

loop_
_geom_torsion_atom_site_label_1
_geom_torsion_atom_site_label_2
_geom_torsion_atom_site_label_3
_geom_torsion_atom_site_label_4
_geom_torsion
C6 C1 C2 C3 53.49(12)
C1 C2 C3 C4 -55.00(13)
C2 C3 C4 C5 56.54(13)
C3 C4 C5 C6 -56.31(12)
C2 C1 C6 O3 65.34(11)
C2 C1 C6 C7 -173.83(9)
C2 C1 C6 C5 -52.98(12)
C4 C5 C6 O3 -66.94(11)
C4 C5 C6 C7 175.56(9)
C4 C5 C6 C1 54.23(11)
O3 C6 C7 O1 -0.75(15)
C1 C6 C7 O1 -122.88(12)
C5 C6 C7 O1 115.09(12)
O3 C6 C7 O2 -179.18(9)
C1 C6 C7 O2 58.69(12)
C5 C6 C7 O2 -63.34(12)

loop_
_cod_related_entry_id
_cod_related_entry_database
_cod_related_entry_code
1 ChemSpider 190408
